data_1556595
loop_
_publ_author_name
'Cybularczyk-Cecotka, M.'
'Dabrowska, A.M.'
'Gunka, P.A.'
'Horeglad, P.'

_publ_section_title
;
 Probing the Effect of Six-Membered N-Heterocyclic Carbene-6-Mes-on the
 Synthesis, Structure and Reactivity of Me2MOR(NHC) (M = Ga, In) Complexes
;
_journal_name_full Inorganics
_journal_page_first 28
_journal_paper_doi 10.3390/inorganics6010028
_journal_volume 6
_journal_year 2018
_chemical_formula_moiety 'C38 H47 Ga N2 O'
_chemical_formula_sum 'C38 H47 Ga N2 O'
_chemical_formula_weight 617.49
_space_group_crystal_system monoclinic
_space_group_IT_number 14
_space_group_name_Hall '-P 2ybc'
_space_group_name_H-M_alt 'P 1 21/c 1'
_atom_sites_solution_hydrogens geom
_atom_sites_solution_primary dual
_cell_angle_alpha 90
_cell_angle_beta 100.916(3)
_cell_angle_gamma 90
_cell_formula_units_Z 4
_cell_length_a 11.5312(3)
_cell_length_b 18.7807(5)
_cell_length_c 19.0639(5)
_cell_measurement_reflns_used 14264
_cell_measurement_temperature 293(2)
_cell_measurement_theta_max 26.4370
_cell_measurement_theta_min 3.9090
_cell_volume 4053.85(19)
_computing_cell_refinement 'CrysAlisPro 1.171.38.43 (Rigaku OD, 2015)'
_computing_data_collection 'CrysAlisPro 1.171.38.43 (Rigaku OD, 2015)'
_computing_data_reduction 'CrysAlisPro 1.171.38.43 (Rigaku OD, 2015)'
_computing_molecular_graphics 'Olex2 (Dolomanov et al., 2009)'
_computing_publication_material 'Olex2 (Dolomanov et al., 2009)'
_computing_structure_refinement 'ShelXL (Sheldrick, 2015)'
_computing_structure_solution 'ShelXT (Sheldrick, 2015)'
_diffrn_ambient_temperature 293(2)
_diffrn_detector 'CCD plate'
_diffrn_detector_area_resol_mean 10.3347
_diffrn_detector_type Atlas
_diffrn_measured_fraction_theta_full 0.998
_diffrn_measured_fraction_theta_max 0.998
_diffrn_measurement_details
;
List of Runs (angles in degrees, time in seconds):

  # Type    Start    End  Width  t~exp~   \w     \q     \k     \f   Frames
--------------------------------------------------------------------------
  1  \w    -12.00  83.00   1.00    8.00    --   14.72  38.00   0.00   95
  2  \w     18.00  91.00   1.00    8.00    --   14.72  38.00 150.00   73
  3  \w    -18.00  75.00   1.00    8.00    --   14.72  77.00  30.00   93
  4  \w    -15.00  89.00   1.00    8.00    --   14.72  57.00-120.00  104
  5  \w    -54.00  44.00   1.00    8.00    --   14.72 -77.00-120.00   98
  6  \w    -93.00 -16.00   1.00    8.00    --  -14.40 156.00 -42.93   77
  7  \w    -93.00 -19.00   1.00    8.00    --  -14.40 156.00  57.47   74
  8  \w    -93.00 -16.00   1.00    8.00    --  -14.40 156.00-124.88   77
;
_diffrn_measurement_device 'four-circle diffractometer'
_diffrn_measurement_device_type 'Xcalibur, Atlas, Gemini ultra'
_diffrn_measurement_method '\w scans'
_diffrn_orient_matrix_type 'CrysAlisPro convention (1999,Acta A55,543-557)'
_diffrn_orient_matrix_UB_11 0.0270479000
_diffrn_orient_matrix_UB_12 0.0176951000
_diffrn_orient_matrix_UB_13 0.0317632000
_diffrn_orient_matrix_UB_21 0.0557036000
_diffrn_orient_matrix_UB_22 -0.0136467000
_diffrn_orient_matrix_UB_23 -0.0040199000
_diffrn_orient_matrix_UB_31 0.0092326000
_diffrn_orient_matrix_UB_32 0.0304791000
_diffrn_orient_matrix_UB_33 -0.0202549000
_diffrn_radiation_monochromator graphite
_diffrn_radiation_probe x-ray
_diffrn_radiation_type MoK\a
_diffrn_radiation_wavelength 0.71073
_diffrn_reflns_av_R_equivalents 0.0504
_diffrn_reflns_av_unetI/netI 0.0305
_diffrn_reflns_Laue_measured_fraction_full 0.998
_diffrn_reflns_Laue_measured_fraction_max 0.998
_diffrn_reflns_limit_h_max 14
_diffrn_reflns_limit_h_min -14
_diffrn_reflns_limit_k_max 23
_diffrn_reflns_limit_k_min -23
_diffrn_reflns_limit_l_max 23
_diffrn_reflns_limit_l_min -23
_diffrn_reflns_number 65065
_diffrn_reflns_point_group_measured_fraction_full 0.998
_diffrn_reflns_point_group_measured_fraction_max 0.998
_diffrn_reflns_theta_full 26.000
_diffrn_reflns_theta_max 26.500
_diffrn_reflns_theta_min 3.346
_diffrn_source 'fine-focus sealed X-ray tube'
_diffrn_source_type 'Enhance (Mo) X-ray Source'
_exptl_absorpt_coefficient_mu 0.704
_exptl_absorpt_correction_T_max 1.00000
_exptl_absorpt_correction_T_min 0.66718
_exptl_absorpt_correction_type multi-scan
_exptl_absorpt_process_details
;
CrysAlisPro 1.171.38.43 (Rigaku Oxford Diffraction, 2015)
Empirical absorption correction using spherical harmonics,
 implemented in SCALE3 ABSPACK scaling algorithm.
;
_exptl_crystal_colour colourless
_exptl_crystal_colour_primary colourless
_exptl_crystal_density_diffrn 1.012
_exptl_crystal_description block
_exptl_crystal_F_000 1312
_exptl_crystal_size_max 0.99
_exptl_crystal_size_mid 0.5
_exptl_crystal_size_min 0.4
_refine_diff_density_max 0.242
_refine_diff_density_min -0.231
_refine_diff_density_rms 0.037
_refine_ls_extinction_coef .
_refine_ls_extinction_method none
_refine_ls_goodness_of_fit_ref 1.029
_refine_ls_hydrogen_treatment constr
_refine_ls_matrix_type full
_refine_ls_number_parameters 388
_refine_ls_number_reflns 8392
_refine_ls_number_restraints 0
_refine_ls_restrained_S_all 1.029
_refine_ls_R_factor_all 0.0556
_refine_ls_R_factor_gt 0.0373
_refine_ls_shift/su_max 0.001
_refine_ls_shift/su_mean 0.000
_refine_ls_structure_factor_coef Fsqd
_refine_ls_weighting_details 'w=1/[\s^2^(Fo^2^)+(0.0418P)^2^+0.9608P] where P=(Fo^2^+2Fc^2^)/3'
_refine_ls_weighting_scheme calc
_refine_ls_wR_factor_gt 0.0871
_refine_ls_wR_factor_ref 0.0947
_reflns_Friedel_coverage 0.000
_reflns_Friedel_fraction_full .
_reflns_Friedel_fraction_max .
_reflns_number_gt 6377
_reflns_number_total 8392
_reflns_threshold_expression 'I > 2\s(I)'
_cod_data_source_file md493_MC188_sq.cif
_cod_data_source_block md493_mc188_sq
_cod_original_cell_volume 4053.87(19)
_cod_database_code 1556595
_shelx_space_group_comment
;
The symmetry employed for this shelxl refinement is uniquely defined
by the following loop, which should always be used as a source of
symmetry information in preference to the above space-group names.
They are only intended as comments.
;
_reflns_odcompleteness_completeness 99.76
_reflns_odcompleteness_iscentric 1
_reflns_odcompleteness_theta 27.82
_olex2_refinement_description
;
1. Fixed Uiso
 At 1.2 times of:
  All C(H) groups, All C(H,H) groups
 At 1.5 times of:
  All C(H,H,H) groups
2.a Secondary CH2 refined with riding coordinates:
 C2(H2A,H2B), C3(H3A,H3B), C4(H4A,H4B)
2.b Aromatic/amide H refined with riding coordinates:
 C7(H7), C9(H9), C16(H16), C18(H18), C28(H28), C29(H29), C30(H30), C31(H31),
 C32(H32), C34(H34), C35(H35), C36(H36), C37(H37), C38(H38)
2.c Idealised Me refined as rotating group:
 C11(H11A,H11B,H11C), C12(H12A,H12B,H12C), C13(H13A,H13B,H13C), C20(H20A,H20B,
 H20C), C21(H21A,H21B,H21C), C22(H22A,H22B,H22C), C23(H23A,H23B,H23C), C24(H24A,
 H24B,H24C), C26(H26A,H26B,H26C)
;

loop_
_space_group_symop_operation_xyz
'x, y, z'
'-x, y+1/2, -z+1/2'
'-x, -y, -z'
'x, -y-1/2, z-1/2'

loop_
_atom_site_label
_atom_site_type_symbol
_atom_site_fract_x
_atom_site_fract_y
_atom_site_fract_z
_atom_site_U_iso_or_equiv
_atom_site_adp_type
_atom_site_occupancy
_atom_site_site_symmetry_order
_atom_site_calc_flag
_atom_site_refinement_flags_posn
_atom_site_refinement_flags_adp
_atom_site_refinement_flags_occupancy
_atom_site_disorder_assembly
_atom_site_disorder_group
Ga1 Ga 0.40618(2) 0.16367(2) 0.09810(2) 0.04156(8) Uani 1 1 d . . . . .
O1 O 0.32947(11) 0.22333(7) 0.15448(7) 0.0469(3) Uani 1 1 d . . . . .
N1 N 0.58886(14) 0.12541(9) 0.23075(8) 0.0488(4) Uani 1 1 d . . . . .
N2 N 0.44236(15) 0.04267(9) 0.20801(8) 0.0518(4) Uani 1 1 d . . . . .
C1 C 0.48997(16) 0.10284(10) 0.18842(9) 0.0416(4) Uani 1 1 d . . . . .
C2 C 0.6457(2) 0.08895(14) 0.29711(12) 0.0716(7) Uani 1 1 d . . . . .
H2A H 0.706839 0.057302 0.286783 0.086 Uiso 1 1 calc R . . . .
H2B H 0.682852 0.124014 0.331528 0.086 Uiso 1 1 calc R . . . .
C3 C 0.5600(3) 0.04798(16) 0.32785(13) 0.0878(9) Uani 1 1 d . . . . .
H3A H 0.508403 0.080330 0.347162 0.105 Uiso 1 1 calc R . . . .
H3B H 0.601160 0.018876 0.366747 0.105 Uiso 1 1 calc R . . . .
C4 C 0.4883(3) 0.00174(14) 0.27347(12) 0.0811(8) Uani 1 1 d . . . . .
H4A H 0.536412 -0.037412 0.262095 0.097 Uiso 1 1 calc R . . . .
H4B H 0.422896 -0.018064 0.292426 0.097 Uiso 1 1 calc R . . . .
C5 C 0.65356(17) 0.18804(11) 0.21574(11) 0.0485(5) Uani 1 1 d . . . . .
C6 C 0.63527(18) 0.25210(11) 0.24892(11) 0.0513(5) Uani 1 1 d . . . . .
C7 C 0.7049(2) 0.30973(13) 0.23842(13) 0.0661(6) Uani 1 1 d . . . . .
H7 H 0.692509 0.353034 0.259496 0.079 Uiso 1 1 calc R . . . .
C8 C 0.7916(2) 0.30545(16) 0.19807(14) 0.0745(7) Uani 1 1 d . . . . .
C9 C 0.8094(2) 0.24018(16) 0.16778(14) 0.0734(7) Uani 1 1 d . . . . .
H9 H 0.868207 0.236343 0.140676 0.088 Uiso 1 1 calc R . . . .
C10 C 0.74277(19) 0.18032(13) 0.17640(12) 0.0584(6) Uani 1 1 d . . . . .
C11 C 0.5447(2) 0.25902(14) 0.29546(13) 0.0701(7) Uani 1 1 d . . . . .
H11A H 0.471034 0.239590 0.271133 0.105 Uiso 1 1 calc GR . . . .
H11B H 0.534398 0.308387 0.305820 0.105 Uiso 1 1 calc GR . . . .
H11C H 0.570810 0.233535 0.339262 0.105 Uiso 1 1 calc GR . . . .
C12 C 0.8670(3) 0.36933(19) 0.18846(19) 0.1213(13) Uani 1 1 d . . . . .
H12A H 0.916699 0.381006 0.233294 0.182 Uiso 1 1 calc GR . . . .
H12B H 0.816960 0.409140 0.172021 0.182 Uiso 1 1 calc GR . . . .
H12C H 0.915163 0.358366 0.153973 0.182 Uiso 1 1 calc GR . . . .
C13 C 0.7674(2) 0.11016(15) 0.14392(15) 0.0830(8) Uani 1 1 d . . . . .
H13A H 0.807874 0.079221 0.180646 0.124 Uiso 1 1 calc GR . . . .
H13B H 0.815890 0.117938 0.108868 0.124 Uiso 1 1 calc GR . . . .
H13C H 0.694262 0.088596 0.121549 0.124 Uiso 1 1 calc GR . . . .
C14 C 0.34212(18) 0.00895(10) 0.16394(10) 0.0467(5) Uani 1 1 d . . . . .
C15 C 0.2294(2) 0.02229(12) 0.17708(11) 0.0567(5) Uani 1 1 d . . . . .
C16 C 0.1363(2) -0.01445(13) 0.13666(13) 0.0663(6) Uani 1 1 d . . . . .
H16 H 0.060340 -0.006109 0.144648 0.080 Uiso 1 1 calc R . . . .
C17 C 0.1517(2) -0.06301(13) 0.08492(13) 0.0649(6) Uani 1 1 d . . . . .
C18 C 0.2646(2) -0.07549(12) 0.07453(12) 0.0604(6) Uani 1 1 d . . . . .
H18 H 0.276257 -0.108750 0.040394 0.072 Uiso 1 1 calc R . . . .
C19 C 0.36162(19) -0.04033(11) 0.11305(11) 0.0510(5) Uani 1 1 d . . . . .
C20 C 0.2095(3) 0.07598(15) 0.23249(16) 0.0895(9) Uani 1 1 d . . . . .
H20A H 0.253341 0.062101 0.278402 0.134 Uiso 1 1 calc GR . . . .
H20B H 0.126939 0.077957 0.234223 0.134 Uiso 1 1 calc GR . . . .
H20C H 0.235678 0.122031 0.220107 0.134 Uiso 1 1 calc GR . . . .
C21 C 0.0463(3) -0.10023(17) 0.03995(17) 0.1001(10) Uani 1 1 d . . . . .
H21A H 0.072367 -0.128482 0.003921 0.150 Uiso 1 1 calc GR . . . .
H21B H -0.009425 -0.065314 0.017567 0.150 Uiso 1 1 calc GR . . . .
H21C H 0.009430 -0.130438 0.069932 0.150 Uiso 1 1 calc GR . . . .
C22 C 0.4835(2) -0.05345(14) 0.09791(14) 0.0724(7) Uani 1 1 d . . . . .
H22A H 0.511760 -0.010996 0.078651 0.109 Uiso 1 1 calc GR . . . .
H22B H 0.480437 -0.091526 0.064008 0.109 Uiso 1 1 calc GR . . . .
H22C H 0.536031 -0.066174 0.141427 0.109 Uiso 1 1 calc GR . . . .
C23 C 0.52177(19) 0.21021(12) 0.04764(11) 0.0558(5) Uani 1 1 d . . . . .
H23A H 0.480455 0.232650 0.004896 0.084 Uiso 1 1 calc GR . . . .
H23B H 0.575016 0.175046 0.035414 0.084 Uiso 1 1 calc GR . . . .
H23C H 0.565665 0.245404 0.078242 0.084 Uiso 1 1 calc GR . . . .
C24 C 0.2917(2) 0.11051(12) 0.02627(11) 0.0565(5) Uani 1 1 d . . . . .
H24A H 0.230463 0.091331 0.048497 0.085 Uiso 1 1 calc GR . . . .
H24B H 0.331663 0.072366 0.007168 0.085 Uiso 1 1 calc GR . . . .
H24C H 0.257587 0.142103 -0.011649 0.085 Uiso 1 1 calc GR . . . .
C25 C 0.24842(17) 0.27819(11) 0.12904(10) 0.0484(5) Uani 1 1 d . . . . .
C26 C 0.1292(2) 0.24592(14) 0.09367(14) 0.0708(7) Uani 1 1 d . . . . .
H26A H 0.139091 0.218765 0.052540 0.106 Uiso 1 1 calc GR . . . .
H26B H 0.073240 0.283444 0.079240 0.106 Uiso 1 1 calc GR . . . .
H26C H 0.100821 0.215393 0.127115 0.106 Uiso 1 1 calc GR . . . .
C27 C 0.22620(17) 0.32194(11) 0.19345(12) 0.0509(5) Uani 1 1 d . . . . .
C28 C 0.2405(2) 0.29140(14) 0.26005(12) 0.0648(6) Uani 1 1 d . . . . .
H28 H 0.264990 0.244243 0.265941 0.078 Uiso 1 1 calc R . . . .
C29 C 0.2190(3) 0.32955(18) 0.31887(15) 0.0848(9) Uani 1 1 d . . . . .
H29 H 0.230739 0.308037 0.363595 0.102 Uiso 1 1 calc R . . . .
C30 C 0.1808(2) 0.39847(18) 0.31118(18) 0.0873(9) Uani 1 1 d . . . . .
H30 H 0.166550 0.424174 0.350377 0.105 Uiso 1 1 calc R . . . .
C31 C 0.1640(2) 0.42881(15) 0.24541(19) 0.0842(9) Uani 1 1 d . . . . .
H31 H 0.136663 0.475429 0.239606 0.101 Uiso 1 1 calc R . . . .
C32 C 0.1868(2) 0.39155(13) 0.18671(15) 0.0699(7) Uani 1 1 d . . . . .
H32 H 0.175446 0.413658 0.142284 0.084 Uiso 1 1 calc R . . . .
C33 C 0.3011(2) 0.32655(11) 0.07909(11) 0.0560(5) Uani 1 1 d . . . . .
C34 C 0.4119(2) 0.35516(12) 0.10270(12) 0.0601(6) Uani 1 1 d . . . . .
H34 H 0.450295 0.345569 0.149184 0.072 Uiso 1 1 calc R . . . .
C35 C 0.4677(3) 0.39715(14) 0.06042(17) 0.0859(9) Uani 1 1 d . . . . .
H35 H 0.542614 0.415246 0.078155 0.103 Uiso 1 1 calc R . . . .
C36 C 0.4127(5) 0.41220(19) -0.0078(2) 0.1188(14) Uani 1 1 d . . . . .
H36 H 0.449201 0.441018 -0.036816 0.143 Uiso 1 1 calc R . . . .
C37 C 0.3042(5) 0.3846(3) -0.03265(19) 0.1379(16) Uani 1 1 d . . . . .
H37 H 0.267220 0.394110 -0.079425 0.165 Uiso 1 1 calc R . . . .
C38 C 0.2464(3) 0.34224(18) 0.01018(15) 0.1014(10) Uani 1 1 d . . . . .
H38 H 0.171249 0.324674 -0.007764 0.122 Uiso 1 1 calc R . . . .

loop_
_atom_site_aniso_label
_atom_site_aniso_U_11
_atom_site_aniso_U_22
_atom_site_aniso_U_33
_atom_site_aniso_U_23
_atom_site_aniso_U_13
_atom_site_aniso_U_12
Ga1 0.03918(13) 0.05117(14) 0.03378(12) -0.00087(9) 0.00548(9) -0.00386(10)
O1 0.0442(8) 0.0562(8) 0.0404(7) -0.0013(6) 0.0083(6) 0.0043(6)
N1 0.0473(10) 0.0541(10) 0.0404(9) 0.0030(7) -0.0035(8) -0.0089(8)
N2 0.0557(11) 0.0566(10) 0.0385(9) 0.0051(8) -0.0028(8) -0.0141(8)
C1 0.0398(10) 0.0488(11) 0.0359(10) -0.0045(8) 0.0065(8) -0.0039(8)
C2 0.0700(16) 0.0768(16) 0.0556(14) 0.0130(12) -0.0195(12) -0.0143(13)
C3 0.099(2) 0.102(2) 0.0498(14) 0.0227(14) -0.0173(14) -0.0378(17)
C4 0.099(2) 0.0760(17) 0.0554(14) 0.0247(13) -0.0176(14) -0.0302(15)
C5 0.0394(11) 0.0569(12) 0.0447(11) 0.0012(9) -0.0039(9) -0.0082(9)
C6 0.0403(11) 0.0609(13) 0.0471(11) -0.0038(10) -0.0059(9) -0.0064(10)
C7 0.0636(15) 0.0599(14) 0.0665(15) -0.0060(12) -0.0091(12) -0.0138(12)
C8 0.0566(15) 0.0918(19) 0.0695(16) 0.0062(15) -0.0024(13) -0.0295(14)
C9 0.0441(13) 0.109(2) 0.0668(16) 0.0029(15) 0.0105(12) -0.0155(14)
C10 0.0429(12) 0.0764(15) 0.0543(13) -0.0007(11) 0.0051(10) -0.0039(11)
C11 0.0607(15) 0.0842(17) 0.0639(15) -0.0149(13) 0.0080(12) -0.0006(13)
C12 0.114(3) 0.121(3) 0.124(3) 0.005(2) 0.013(2) -0.075(2)
C13 0.0749(18) 0.094(2) 0.0828(19) -0.0053(15) 0.0221(15) 0.0122(15)
C14 0.0455(11) 0.0506(11) 0.0419(10) 0.0056(9) 0.0029(9) -0.0116(9)
C15 0.0581(14) 0.0605(13) 0.0532(12) 0.0021(10) 0.0149(11) -0.0110(11)
C16 0.0447(13) 0.0769(16) 0.0787(17) 0.0108(14) 0.0149(12) -0.0087(11)
C17 0.0547(14) 0.0694(15) 0.0650(15) 0.0066(12) -0.0029(12) -0.0194(12)
C18 0.0644(15) 0.0595(13) 0.0543(13) -0.0071(10) 0.0036(11) -0.0122(11)
C19 0.0504(12) 0.0527(12) 0.0481(11) 0.0014(10) 0.0049(10) -0.0058(10)
C20 0.097(2) 0.091(2) 0.091(2) -0.0177(16) 0.0457(18) -0.0110(17)
C21 0.0721(19) 0.106(2) 0.109(2) -0.0039(19) -0.0171(17) -0.0333(17)
C22 0.0583(15) 0.0755(16) 0.0854(18) -0.0099(14) 0.0187(13) -0.0012(12)
C23 0.0573(13) 0.0635(14) 0.0507(12) 0.0017(10) 0.0210(11) -0.0031(11)
C24 0.0601(14) 0.0648(13) 0.0391(11) 0.0001(10) -0.0045(10) -0.0073(11)
C25 0.0385(11) 0.0588(12) 0.0459(11) -0.0030(9) 0.0032(9) 0.0021(9)
C26 0.0461(13) 0.0830(17) 0.0777(16) -0.0174(13) -0.0024(12) 0.0000(12)
C27 0.0333(10) 0.0627(14) 0.0582(13) -0.0088(10) 0.0123(9) -0.0037(9)
C28 0.0609(15) 0.0790(16) 0.0577(14) -0.0069(12) 0.0191(12) 0.0047(12)
C29 0.0788(19) 0.119(3) 0.0624(16) -0.0196(16) 0.0273(14) 0.0005(17)
C30 0.0701(18) 0.108(2) 0.093(2) -0.0455(19) 0.0374(16) -0.0138(16)
C31 0.0695(18) 0.0728(17) 0.118(3) -0.0309(17) 0.0382(18) -0.0049(14)
C32 0.0609(15) 0.0703(16) 0.0830(17) -0.0076(13) 0.0249(13) 0.0017(12)
C33 0.0611(14) 0.0614(13) 0.0454(12) 0.0031(10) 0.0101(10) 0.0111(11)
C34 0.0697(16) 0.0558(13) 0.0591(14) -0.0039(11) 0.0226(12) -0.0032(11)
C35 0.115(2) 0.0637(16) 0.094(2) -0.0125(15) 0.0590(19) -0.0158(16)
C36 0.188(4) 0.095(2) 0.092(3) 0.020(2) 0.075(3) -0.009(3)
C37 0.178(5) 0.165(4) 0.068(2) 0.049(2) 0.015(3) 0.000(3)
C38 0.103(2) 0.134(3) 0.0609(17) 0.0288(18) -0.0009(17) 0.006(2)

loop_
_atom_type_symbol
_atom_type_description
_atom_type_scat_dispersion_real
_atom_type_scat_dispersion_imag
_atom_type_scat_source
C C 0.0033 0.0016 'International Tables Vol C Tables 4.2.6.8 and 6.1.1.4'
H H 0.0000 0.0000 'International Tables Vol C Tables 4.2.6.8 and 6.1.1.4'
Ga Ga 0.2307 1.6083 'International Tables Vol C Tables 4.2.6.8 and 6.1.1.4'
N N 0.0061 0.0033 'International Tables Vol C Tables 4.2.6.8 and 6.1.1.4'
O O 0.0106 0.0060 'International Tables Vol C Tables 4.2.6.8 and 6.1.1.4'

loop_
_geom_angle_atom_site_label_1
_geom_angle_atom_site_label_2
_geom_angle_atom_site_label_3
_geom_angle
_geom_angle_site_symmetry_1
_geom_angle_site_symmetry_3
O1 Ga1 C1 92.73(6) . .
O1 Ga1 C23 116.40(8) . .
O1 Ga1 C24 111.74(8) . .
C23 Ga1 C1 112.48(8) . .
C24 Ga1 C1 115.30(8) . .
C24 Ga1 C23 107.87(9) . .
C25 O1 Ga1 126.06(11) . .
C1 N1 C2 124.04(17) . .
C1 N1 C5 123.42(16) . .
C5 N1 C2 112.53(16) . .
C1 N2 C4 125.06(17) . .
C1 N2 C14 122.28(16) . .
C14 N2 C4 112.58(16) . .
N1 C1 Ga1 121.39(13) . .
N1 C1 N2 116.58(17) . .
N2 C1 Ga1 121.90(13) . .
N1 C2 H2A 109.4 . .
N1 C2 H2B 109.4 . .
H2A C2 H2B 108.0 . .
C3 C2 N1 111.28(19) . .
C3 C2 H2A 109.4 . .
C3 C2 H2B 109.4 . .
C2 C3 H3A 109.4 . .
C2 C3 H3B 109.4 . .
C2 C3 C4 111.0(2) . .
H3A C3 H3B 108.0 . .
C4 C3 H3A 109.4 . .
C4 C3 H3B 109.4 . .
N2 C4 C3 110.50(19) . .
N2 C4 H4A 109.6 . .
N2 C4 H4B 109.6 . .
C3 C4 H4A 109.6 . .
C3 C4 H4B 109.6 . .
H4A C4 H4B 108.1 . .
C6 C5 N1 118.88(18) . .
C10 C5 N1 118.85(19) . .
C10 C5 C6 121.72(19) . .
C5 C6 C11 121.73(19) . .
C7 C6 C5 117.9(2) . .
C7 C6 C11 120.4(2) . .
C6 C7 H7 118.7 . .
C8 C7 C6 122.6(2) . .
C8 C7 H7 118.7 . .
C7 C8 C9 117.8(2) . .
C7 C8 C12 121.1(3) . .
C9 C8 C12 121.1(3) . .
C8 C9 H9 118.8 . .
C8 C9 C10 122.5(2) . .
C10 C9 H9 118.8 . .
C5 C10 C13 122.0(2) . .
C9 C10 C5 117.5(2) . .
C9 C10 C13 120.5(2) . .
C6 C11 H11A 109.5 . .
C6 C11 H11B 109.5 . .
C6 C11 H11C 109.5 . .
H11A C11 H11B 109.5 . .
H11A C11 H11C 109.5 . .
H11B C11 H11C 109.5 . .
C8 C12 H12A 109.5 . .
C8 C12 H12B 109.5 . .
C8 C12 H12C 109.5 . .
H12A C12 H12B 109.5 . .
H12A C12 H12C 109.5 . .
H12B C12 H12C 109.5 . .
C10 C13 H13A 109.5 . .
C10 C13 H13B 109.5 . .
C10 C13 H13C 109.5 . .
H13A C13 H13B 109.5 . .
H13A C13 H13C 109.5 . .
H13B C13 H13C 109.5 . .
C15 C14 N2 119.29(18) . .
C19 C14 N2 118.81(18) . .
C19 C14 C15 121.71(19) . .
C14 C15 C20 121.1(2) . .
C16 C15 C14 117.6(2) . .
C16 C15 C20 121.2(2) . .
C15 C16 H16 118.8 . .
C17 C16 C15 122.5(2) . .
C17 C16 H16 118.8 . .
C16 C17 C21 120.7(2) . .
C18 C17 C16 118.0(2) . .
C18 C17 C21 121.3(2) . .
C17 C18 H18 118.8 . .
C17 C18 C19 122.4(2) . .
C19 C18 H18 118.8 . .
C14 C19 C22 121.50(19) . .
C18 C19 C14 117.8(2) . .
C18 C19 C22 120.6(2) . .
C15 C20 H20A 109.5 . .
C15 C20 H20B 109.5 . .
C15 C20 H20C 109.5 . .
H20A C20 H20B 109.5 . .
H20A C20 H20C 109.5 . .
H20B C20 H20C 109.5 . .
C17 C21 H21A 109.5 . .
C17 C21 H21B 109.5 . .
C17 C21 H21C 109.5 . .
H21A C21 H21B 109.5 . .
H21A C21 H21C 109.5 . .
H21B C21 H21C 109.5 . .
C19 C22 H22A 109.5 . .
C19 C22 H22B 109.5 . .
C19 C22 H22C 109.5 . .
H22A C22 H22B 109.5 . .
H22A C22 H22C 109.5 . .
H22B C22 H22C 109.5 . .
Ga1 C23 H23A 109.5 . .
Ga1 C23 H23B 109.5 . .
Ga1 C23 H23C 109.5 . .
H23A C23 H23B 109.5 . .
H23A C23 H23C 109.5 . .
H23B C23 H23C 109.5 . .
Ga1 C24 H24A 109.5 . .
Ga1 C24 H24B 109.5 . .
Ga1 C24 H24C 109.5 . .
H24A C24 H24B 109.5 . .
H24A C24 H24C 109.5 . .
H24B C24 H24C 109.5 . .
O1 C25 C26 109.97(17) . .
O1 C25 C27 108.33(16) . .
O1 C25 C33 109.44(16) . .
C26 C25 C27 106.89(16) . .
C33 C25 C26 112.99(18) . .
C33 C25 C27 109.08(17) . .
C25 C26 H26A 109.5 . .
C25 C26 H26B 109.5 . .
C25 C26 H26C 109.5 . .
H26A C26 H26B 109.5 . .
H26A C26 H26C 109.5 . .
H26B C26 H26C 109.5 . .
C28 C27 C25 120.4(2) . .
C28 C27 C32 117.4(2) . .
C32 C27 C25 122.2(2) . .
C27 C28 H28 119.3 . .
C27 C28 C29 121.4(3) . .
C29 C28 H28 119.3 . .
C28 C29 H29 119.9 . .
C30 C29 C28 120.3(3) . .
C30 C29 H29 119.9 . .
C29 C30 H30 120.5 . .
C31 C30 C29 118.9(3) . .
C31 C30 H30 120.5 . .
C30 C31 H31 119.4 . .
C30 C31 C32 121.2(3) . .
C32 C31 H31 119.4 . .
C27 C32 C31 120.8(3) . .
C27 C32 H32 119.6 . .
C31 C32 H32 119.6 . .
C34 C33 C25 118.84(19) . .
C38 C33 C25 124.0(2) . .
C38 C33 C34 117.2(2) . .
C33 C34 H34 118.7 . .
C35 C34 C33 122.7(3) . .
C35 C34 H34 118.7 . .
C34 C35 H35 120.2 . .
C36 C35 C34 119.6(3) . .
C36 C35 H35 120.2 . .
C35 C36 H36 120.4 . .
C37 C36 C35 119.1(3) . .
C37 C36 H36 120.4 . .
C36 C37 H37 119.2 . .
C36 C37 C38 121.7(3) . .
C38 C37 H37 119.2 . .
C33 C38 C37 119.8(3) . .
C33 C38 H38 120.1 . .
C37 C38 H38 120.1 . .

loop_
_geom_bond_atom_site_label_1
_geom_bond_atom_site_label_2
_geom_bond_distance
_geom_bond_site_symmetry_2
Ga1 O1 1.8849(12) .
Ga1 C1 2.1386(19) .
Ga1 C23 1.9879(19) .
Ga1 C24 1.982(2) .
O1 C25 1.414(2) .
N1 C1 1.335(2) .
N1 C2 1.478(3) .
N1 C5 1.450(3) .
N2 C1 1.340(2) .
N2 C4 1.476(3) .
N2 C14 1.441(2) .
C2 H2A 0.9700 .
C2 H2B 0.9700 .
C2 C3 1.461(3) .
C3 H3A 0.9700 .
C3 H3B 0.9700 .
C3 C4 1.479(3) .
C4 H4A 0.9700 .
C4 H4B 0.9700 .
C5 C6 1.394(3) .
C5 C10 1.391(3) .
C6 C7 1.385(3) .
C6 C11 1.498(3) .
C7 H7 0.9300 .
C7 C8 1.374(4) .
C8 C9 1.387(4) .
C8 C12 1.513(4) .
C9 H9 0.9300 .
C9 C10 1.389(3) .
C10 C13 1.506(3) .
C11 H11A 0.9600 .
C11 H11B 0.9600 .
C11 H11C 0.9600 .
C12 H12A 0.9600 .
C12 H12B 0.9600 .
C12 H12C 0.9600 .
C13 H13A 0.9600 .
C13 H13B 0.9600 .
C13 H13C 0.9600 .
C14 C15 1.392(3) .
C14 C19 1.390(3) .
C15 C16 1.382(3) .
C15 C20 1.509(3) .
C16 H16 0.9300 .
C16 C17 1.379(3) .
C17 C18 1.374(3) .
C17 C21 1.518(3) .
C18 H18 0.9300 .
C18 C19 1.384(3) .
C19 C22 1.508(3) .
C20 H20A 0.9600 .
C20 H20B 0.9600 .
C20 H20C 0.9600 .
C21 H21A 0.9600 .
C21 H21B 0.9600 .
C21 H21C 0.9600 .
C22 H22A 0.9600 .
C22 H22B 0.9600 .
C22 H22C 0.9600 .
C23 H23A 0.9600 .
C23 H23B 0.9600 .
C23 H23C 0.9600 .
C24 H24A 0.9600 .
C24 H24B 0.9600 .
C24 H24C 0.9600 .
C25 C26 1.536(3) .
C25 C27 1.539(3) .
C25 C33 1.523(3) .
C26 H26A 0.9600 .
C26 H26B 0.9600 .
C26 H26C 0.9600 .
C27 C28 1.374(3) .
C27 C32 1.382(3) .
C28 H28 0.9300 .
C28 C29 1.392(3) .
C29 H29 0.9300 .
C29 C30 1.366(4) .
C30 H30 0.9300 .
C30 C31 1.357(4) .
C31 H31 0.9300 .
C31 C32 1.387(3) .
C32 H32 0.9300 .
C33 C34 1.380(3) .
C33 C38 1.377(3) .
C34 H34 0.9300 .
C34 C35 1.372(3) .
C35 H35 0.9300 .
C35 C36 1.364(5) .
C36 H36 0.9300 .
C36 C37 1.354(5) .
C37 H37 0.9300 .
C37 C38 1.396(5) .
C38 H38 0.9300 .

loop_
_geom_torsion_atom_site_label_1
_geom_torsion_atom_site_label_2
_geom_torsion_atom_site_label_3
_geom_torsion_atom_site_label_4
_geom_torsion
_geom_torsion_site_symmetry_1
_geom_torsion_site_symmetry_2
_geom_torsion_site_symmetry_3
_geom_torsion_site_symmetry_4
Ga1 O1 C25 C26 74.1(2) . . . .
Ga1 O1 C25 C27 -169.42(11) . . . .
Ga1 O1 C25 C33 -50.6(2) . . . .
O1 C25 C27 C28 -26.1(3) . . . .
O1 C25 C27 C32 156.74(19) . . . .
O1 C25 C33 C34 -52.8(2) . . . .
O1 C25 C33 C38 125.2(3) . . . .
N1 C2 C3 C4 50.2(3) . . . .
N1 C5 C6 C7 174.83(18) . . . .
N1 C5 C6 C11 -4.3(3) . . . .
N1 C5 C10 C9 -174.95(19) . . . .
N1 C5 C10 C13 5.1(3) . . . .
N2 C14 C15 C16 -176.02(19) . . . .
N2 C14 C15 C20 5.1(3) . . . .
N2 C14 C19 C18 175.87(18) . . . .
N2 C14 C19 C22 -6.4(3) . . . .
C1 Ga1 O1 C25 -176.61(15) . . . .
C1 N1 C2 C3 -26.0(3) . . . .
C1 N1 C5 C6 97.6(2) . . . .
C1 N1 C5 C10 -90.7(2) . . . .
C1 N2 C4 C3 23.1(4) . . . .
C1 N2 C14 C15 -96.4(2) . . . .
C1 N2 C14 C19 88.5(2) . . . .
C2 N1 C1 Ga1 174.86(17) . . . .
C2 N1 C1 N2 -1.1(3) . . . .
C2 N1 C5 C6 -83.4(2) . . . .
C2 N1 C5 C10 88.2(2) . . . .
C2 C3 C4 N2 -48.7(3) . . . .
C4 N2 C1 Ga1 -173.55(19) . . . .
C4 N2 C1 N1 2.4(3) . . . .
C4 N2 C14 C15 86.6(2) . . . .
C4 N2 C14 C19 -88.5(2) . . . .
C5 N1 C1 Ga1 -6.3(3) . . . .
C5 N1 C1 N2 177.72(18) . . . .
C5 N1 C2 C3 155.0(2) . . . .
C5 C6 C7 C8 -1.3(3) . . . .
C6 C5 C10 C9 -3.6(3) . . . .
C6 C5 C10 C13 176.5(2) . . . .
C6 C7 C8 C9 -0.7(4) . . . .
C6 C7 C8 C12 -179.3(3) . . . .
C7 C8 C9 C10 0.6(4) . . . .
C8 C9 C10 C5 1.5(4) . . . .
C8 C9 C10 C13 -178.5(2) . . . .
C10 C5 C6 C7 3.5(3) . . . .
C10 C5 C6 C11 -175.7(2) . . . .
C11 C6 C7 C8 177.9(2) . . . .
C12 C8 C9 C10 179.1(3) . . . .
C14 N2 C1 Ga1 9.8(3) . . . .
C14 N2 C1 N1 -174.21(18) . . . .
C14 N2 C4 C3 -160.0(2) . . . .
C14 C15 C16 C17 0.1(3) . . . .
C15 C14 C19 C18 0.9(3) . . . .
C15 C14 C19 C22 178.7(2) . . . .
C15 C16 C17 C18 1.0(4) . . . .
C15 C16 C17 C21 -177.8(2) . . . .
C16 C17 C18 C19 -1.1(4) . . . .
C17 C18 C19 C14 0.2(3) . . . .
C17 C18 C19 C22 -177.5(2) . . . .
C19 C14 C15 C16 -1.1(3) . . . .
C19 C14 C15 C20 -180.0(2) . . . .
C20 C15 C16 C17 179.0(2) . . . .
C21 C17 C18 C19 177.6(2) . . . .
C23 Ga1 O1 C25 66.57(16) . . . .
C24 Ga1 O1 C25 -57.95(16) . . . .
C25 C27 C28 C29 -178.9(2) . . . .
C25 C27 C32 C31 177.9(2) . . . .
C25 C33 C34 C35 177.6(2) . . . .
C25 C33 C38 C37 -177.1(3) . . . .
C26 C25 C27 C28 92.4(2) . . . .
C26 C25 C27 C32 -84.8(2) . . . .
C26 C25 C33 C34 -175.68(19) . . . .
C26 C25 C33 C38 2.3(3) . . . .
C27 C25 C33 C34 65.6(2) . . . .
C27 C25 C33 C38 -116.4(3) . . . .
C27 C28 C29 C30 1.2(4) . . . .
C28 C27 C32 C31 0.6(3) . . . .
C28 C29 C30 C31 0.2(4) . . . .
C29 C30 C31 C32 -1.1(4) . . . .
C30 C31 C32 C27 0.7(4) . . . .
C32 C27 C28 C29 -1.6(3) . . . .
C33 C25 C27 C28 -145.1(2) . . . .
C33 C25 C27 C32 37.7(3) . . . .
C33 C34 C35 C36 0.4(4) . . . .
C34 C33 C38 C37 0.9(4) . . . .
C34 C35 C36 C37 -0.7(5) . . . .
C35 C36 C37 C38 1.2(7) . . . .
C36 C37 C38 C33 -1.3(6) . . . .
C38 C33 C34 C35 -0.5(4) . . . .
